data_7057611
loop_
_publ_author_name
'Guo, Wei'
'Du, Shuang'
'Lin, Yulong'
'Lu, Bo'
'Yang, Caiqin'
'Wang, Jing'
'Zeng, Yanli'

_publ_section_title
;
 Structural and computational insights into the enhanced solubility of
 dipfluzine by complexation: salt and salt-cocrystal
;
_journal_issue 18
_journal_name_full 'New Journal of Chemistry'
_journal_page_first 15068
_journal_paper_doi 10.1039/C8NJ01576G
_journal_volume 42
_journal_year 2018
_chemical_formula_sum 'C31 H33 F N2 O5'
_chemical_formula_weight 532.59
_space_group_IT_number 14
_space_group_name_Hall '-P 2ybc'
_space_group_name_H-M_alt 'P 1 21/c 1'
_symmetry_cell_setting monoclinic
_symmetry_space_group_name_Hall '-P 2ybc'
_symmetry_space_group_name_H-M 'P 1 21/c 1'
_atom_sites_solution_hydrogens geom
_atom_sites_solution_primary direct
_atom_sites_solution_secondary difmap
_audit_creation_method SHELXL-97
_audit_update_record
;
2017-09-14 deposited with the CCDC.
2018-08-01 downloaded from the CCDC.
;
_cell_angle_alpha 90.00
_cell_angle_beta 92.377(11)
_cell_angle_gamma 90.00
_cell_formula_units_Z 4
_cell_length_a 22.601(8)
_cell_length_b 10.967(4)
_cell_length_c 11.290(4)
_cell_measurement_reflns_used 1100
_cell_measurement_temperature 296(2)
_cell_measurement_theta_max 19.201
_cell_measurement_theta_min 2.589
_cell_volume 2796.0(17)
_computing_cell_refinement 'Bruker SAINT (Bruker, 2009)'
_computing_data_collection 'Bruker APEX2 (Bruker, 2009)'
_computing_data_reduction 'Bruker SAINT (Bruker, 2009)'
_computing_molecular_graphics 'Bruker SHELXTL'
_computing_publication_material 'Bruker SHELXTL'
_computing_structure_refinement 'SHELXTL (Sheldrick, 2008)'
_computing_structure_solution 'SHELXTL (Sheldrick, 2008)'
_diffrn_ambient_temperature 296(2)
_diffrn_measured_fraction_theta_full 0.999
_diffrn_measured_fraction_theta_max 0.999
_diffrn_measurement_device_type 'Bruker APEX-II CCD'
_diffrn_measurement_method '\f and \w scans'
_diffrn_radiation_monochromator graphite
_diffrn_radiation_source 'fine-focus sealed tube'
_diffrn_radiation_type MoK\a
_diffrn_radiation_wavelength 0.71073
_diffrn_reflns_av_R_equivalents 0.1003
_diffrn_reflns_av_sigmaI/netI 0.1150
_diffrn_reflns_limit_h_max 23
_diffrn_reflns_limit_h_min -26
_diffrn_reflns_limit_k_max 13
_diffrn_reflns_limit_k_min -13
_diffrn_reflns_limit_l_max 13
_diffrn_reflns_limit_l_min -12
_diffrn_reflns_number 15356
_diffrn_reflns_theta_full 25.03
_diffrn_reflns_theta_max 25.03
_diffrn_reflns_theta_min 0.90
_exptl_absorpt_coefficient_mu 0.090
_exptl_absorpt_correction_T_max 0.7456
_exptl_absorpt_correction_T_min 0.6236
_exptl_absorpt_correction_type multi-scan
_exptl_absorpt_process_details SADABS
_exptl_crystal_colour Colorless
_exptl_crystal_density_diffrn 1.265
_exptl_crystal_density_method 'not measured'
_exptl_crystal_description Strip
_exptl_crystal_F_000 1128
_exptl_crystal_size_max 0.24
_exptl_crystal_size_mid 0.22
_exptl_crystal_size_min 0.20
_refine_diff_density_max 0.245
_refine_diff_density_min -0.268
_refine_diff_density_rms 0.063
_refine_ls_extinction_method none
_refine_ls_goodness_of_fit_ref 1.019
_refine_ls_hydrogen_treatment constr
_refine_ls_matrix_type full
_refine_ls_number_parameters 352
_refine_ls_number_reflns 4936
_refine_ls_number_restraints 0
_refine_ls_restrained_S_all 1.019
_refine_ls_R_factor_all 0.1698
_refine_ls_R_factor_gt 0.0669
_refine_ls_shift/su_max 0.000
_refine_ls_shift/su_mean 0.000
_refine_ls_structure_factor_coef Fsqd
_refine_ls_weighting_details 'calc w=1/[\s^2^(Fo^2^)+(0.0820P)^2^+0.0000P] where P=(Fo^2^+2Fc^2^)/3'
_refine_ls_weighting_scheme calc
_refine_ls_wR_factor_gt 0.1539
_refine_ls_wR_factor_ref 0.2103
_reflns_number_gt 2162
_reflns_number_total 4936
_reflns_threshold_expression >2sigma(I)
_cod_data_source_file c8nj01576g2.cif
_cod_data_source_block 1
_cod_depositor_comments 'Adding full bibliography for 7057611--7057613.cif.'
_cod_original_sg_symbol_H-M P2(1)/c
_cod_database_code 7057611

loop_
_symmetry_equiv_pos_as_xyz
'x, y, z'
'-x, y+1/2, -z+1/2'
'-x, -y, -z'
'x, -y-1/2, z-1/2'

loop_
_atom_site_label
_atom_site_type_symbol
_atom_site_fract_x
_atom_site_fract_y
_atom_site_fract_z
_atom_site_U_iso_or_equiv
_atom_site_adp_type
_atom_site_occupancy
_atom_site_symmetry_multiplicity
_atom_site_calc_flag
_atom_site_refinement_flags
F1 F 0.05678(14) -0.0281(2) 0.5612(3) 0.0973(12) Uani 1 1 d .
N1 N 0.30345(13) 0.8539(3) 0.3670(3) 0.0396(9) Uani 1 1 d .
N2 N 0.18618(13) 0.7511(3) 0.3589(3) 0.0361(8) Uani 1 1 d .
H2A H 0.1906 0.6802 0.3215 0.043 Uiso 1 1 d R
O1 O 0.06238(18) 0.5281(3) 0.6638(4) 0.0889(12) Uani 1 1 d .
O2 O 0.22695(16) 0.4716(3) 0.3231(3) 0.0665(10) Uani 1 1 d .
O3 O 0.19200(15) 0.5836(2) 0.1834(3) 0.0614(10) Uani 1 1 d .
O4 O 0.21649(15) 0.0652(2) 0.1012(3) 0.0613(10) Uani 1 1 d .
O5 O 0.24345(14) 0.2044(3) -0.0347(3) 0.0598(9) Uani 1 1 d .
H5 H 0.2428 0.1455 -0.0787 0.090 Uiso 1 1 d R
C1 C 0.4091(2) 0.9743(6) 0.1637(5) 0.0781(17) Uani 1 1 d .
H1 H 0.4228 0.8991 0.1386 0.094 Uiso 1 1 calc R
C2 C 0.4173(3) 1.0764(8) 0.0947(6) 0.107(2) Uani 1 1 d .
H2 H 0.4354 1.0695 0.0225 0.129 Uiso 1 1 calc R
C3 C 0.3986(3) 1.1876(8) 0.1328(9) 0.117(3) Uani 1 1 d .
H3 H 0.4048 1.2568 0.0873 0.140 Uiso 1 1 calc R
C4 C 0.3700(3) 1.1976(6) 0.2408(8) 0.098(2) Uani 1 1 d .
H4 H 0.3566 1.2733 0.2652 0.118 Uiso 1 1 calc R
C5 C 0.3617(2) 1.0974(4) 0.3101(5) 0.0687(16) Uani 1 1 d .
H5A H 0.3439 1.1057 0.3825 0.082 Uiso 1 1 calc R
C6 C 0.37989(18) 0.9830(4) 0.2729(5) 0.0521(13) Uani 1 1 d .
C7 C 0.36792(18) 0.8706(4) 0.3477(4) 0.0488(12) Uani 1 1 d .
H7 H 0.3830 0.7982 0.3080 0.059 Uiso 1 1 calc R
C8 C 0.39716(18) 0.8814(4) 0.4657(4) 0.0476(12) Uani 1 1 d .
C9 C 0.4543(2) 0.8423(5) 0.4761(5) 0.0730(16) Uani 1 1 d .
H9 H 0.4728 0.8074 0.4122 0.088 Uiso 1 1 calc R
C10 C 0.4828(3) 0.8555(6) 0.5799(7) 0.098(2) Uani 1 1 d .
H10A H 0.5216 0.8283 0.5895 0.117 Uiso 1 1 calc R
C11 C 0.4558(3) 0.9088(6) 0.6744(6) 0.092(2) Uani 1 1 d .
H11 H 0.4773 0.9179 0.7459 0.110 Uiso 1 1 calc R
C12 C 0.3985(3) 0.9486(4) 0.6665(5) 0.0772(17) Uani 1 1 d .
H12 H 0.3808 0.9840 0.7310 0.093 Uiso 1 1 calc R
C13 C 0.3688(2) 0.9347(4) 0.5624(4) 0.0604(14) Uani 1 1 d .
H13 H 0.3296 0.9601 0.5536 0.073 Uiso 1 1 calc R
C14 C 0.28924(17) 0.7375(4) 0.4247(4) 0.0439(11) Uani 1 1 d .
H14A H 0.3154 0.7264 0.4942 0.053 Uiso 1 1 calc R
H14B H 0.2961 0.6709 0.3705 0.053 Uiso 1 1 calc R
C15 C 0.22388(17) 0.7333(4) 0.4622(3) 0.0391(11) Uani 1 1 d .
H15A H 0.2156 0.6551 0.4981 0.047 Uiso 1 1 calc R
H15B H 0.2170 0.7968 0.5199 0.047 Uiso 1 1 calc R
C16 C 0.20618(17) 0.8591(4) 0.2887(4) 0.0432(11) Uani 1 1 d .
H16A H 0.1992 0.9327 0.3337 0.052 Uiso 1 1 calc R
H16B H 0.1821 0.8638 0.2157 0.052 Uiso 1 1 calc R
C17 C 0.27122(17) 0.8553(4) 0.2581(4) 0.0479(12) Uani 1 1 d .
H17A H 0.2795 0.7828 0.2124 0.057 Uiso 1 1 calc R
H17B H 0.2814 0.9265 0.2122 0.057 Uiso 1 1 calc R
C18 C 0.12096(18) 0.7643(4) 0.3900(4) 0.0537(13) Uani 1 1 d .
H18A H 0.0970 0.7478 0.3185 0.064 Uiso 1 1 calc R
H18B H 0.1145 0.8491 0.4104 0.064 Uiso 1 1 calc R
C19 C 0.09651(19) 0.6856(4) 0.4901(4) 0.0508(12) Uani 1 1 d .
H19A H 0.1196 0.7019 0.5628 0.061 Uiso 1 1 calc R
H19B H 0.0560 0.7102 0.5027 0.061 Uiso 1 1 calc R
C20 C 0.09749(19) 0.5505(4) 0.4665(4) 0.0490(12) Uani 1 1 d .
H20A H 0.1376 0.5253 0.4513 0.059 Uiso 1 1 calc R
H20B H 0.0727 0.5325 0.3965 0.059 Uiso 1 1 calc R
C21 C 0.07519(19) 0.4790(4) 0.5719(4) 0.0493(12) Uani 1 1 d .
C22 C 0.07104(17) 0.3447(4) 0.5640(4) 0.0439(11) Uani 1 1 d .
C23 C 0.0450(2) 0.2823(4) 0.6605(4) 0.0599(13) Uani 1 1 d .
H23 H 0.0313 0.3259 0.7245 0.072 Uiso 1 1 calc R
C24 C 0.0403(2) 0.1542(5) 0.6576(5) 0.0661(15) Uani 1 1 d .
H24 H 0.0234 0.1117 0.7189 0.079 Uiso 1 1 calc R
C25 C 0.0614(2) 0.0942(4) 0.5618(6) 0.0638(15) Uani 1 1 d .
C26 C 0.0868(2) 0.1517(5) 0.4660(5) 0.0654(15) Uani 1 1 d .
H26 H 0.0999 0.1064 0.4026 0.079 Uiso 1 1 calc R
C27 C 0.09200(19) 0.2776(4) 0.4673(4) 0.0550(13) Uani 1 1 d .
H27 H 0.1092 0.3178 0.4048 0.066 Uiso 1 1 calc R
C28 C 0.21329(19) 0.4862(4) 0.2194(4) 0.0448(11) Uani 1 1 d .
C29 C 0.22179(18) 0.3859(3) 0.1319(4) 0.0414(11) Uani 1 1 d .
H29 H 0.2243 0.4073 0.0526 0.050 Uiso 1 1 calc R
C30 C 0.22588(18) 0.2709(4) 0.1592(4) 0.0488(12) Uani 1 1 d .
H30 H 0.2272 0.2508 0.2393 0.059 Uiso 1 1 calc R
C31 C 0.22854(18) 0.1691(4) 0.0732(4) 0.0450(11) Uani 1 1 d .

loop_
_atom_site_aniso_label
_atom_site_aniso_U_11
_atom_site_aniso_U_22
_atom_site_aniso_U_33
_atom_site_aniso_U_23
_atom_site_aniso_U_13
_atom_site_aniso_U_12
F1 0.111(2) 0.0462(18) 0.132(3) 0.0048(19) -0.019(2) -0.0107(17)
N1 0.042(2) 0.0366(19) 0.040(2) 0.0070(17) -0.0103(16) -0.0082(16)
N2 0.043(2) 0.0274(17) 0.0366(19) 0.0007(16) -0.0101(16) -0.0015(15)
O1 0.135(3) 0.065(2) 0.071(3) -0.002(2) 0.047(2) -0.003(2)
O2 0.124(3) 0.0423(18) 0.0322(19) 0.0001(16) -0.0133(19) 0.0093(18)
O3 0.107(3) 0.0327(17) 0.0438(19) 0.0020(15) -0.0093(18) 0.0014(17)
O4 0.106(3) 0.0285(17) 0.048(2) 0.0031(15) -0.0151(18) -0.0032(17)
O5 0.096(2) 0.0418(18) 0.041(2) -0.0064(16) -0.0007(17) -0.0050(16)
C1 0.063(3) 0.100(5) 0.071(4) 0.029(4) 0.001(3) -0.006(3)
C2 0.081(5) 0.147(7) 0.095(5) 0.054(6) 0.011(4) -0.004(5)
C3 0.067(5) 0.113(6) 0.169(9) 0.084(7) -0.013(5) -0.013(4)
C4 0.069(4) 0.077(4) 0.145(7) 0.043(5) -0.024(4) -0.013(3)
C5 0.062(3) 0.050(3) 0.093(4) 0.013(3) -0.012(3) -0.007(3)
C6 0.037(3) 0.059(3) 0.060(3) 0.017(3) -0.009(2) -0.010(2)
C7 0.047(3) 0.048(3) 0.051(3) 0.005(2) -0.008(2) -0.009(2)
C8 0.044(3) 0.045(3) 0.053(3) -0.003(2) -0.009(2) -0.005(2)
C9 0.051(3) 0.079(4) 0.087(4) 0.016(3) -0.016(3) -0.008(3)
C10 0.062(4) 0.122(6) 0.106(5) 0.028(5) -0.037(4) -0.021(4)
C11 0.087(5) 0.093(5) 0.091(5) 0.024(4) -0.056(4) -0.027(4)
C12 0.114(5) 0.062(3) 0.054(3) -0.003(3) -0.014(3) -0.020(3)
C13 0.067(3) 0.052(3) 0.061(3) -0.005(3) -0.021(3) -0.003(3)
C14 0.048(3) 0.044(3) 0.039(3) 0.003(2) -0.012(2) 0.000(2)
C15 0.054(3) 0.037(2) 0.026(2) 0.004(2) -0.009(2) -0.0081(19)
C16 0.048(3) 0.043(3) 0.038(3) 0.011(2) -0.012(2) -0.007(2)
C17 0.050(3) 0.052(3) 0.040(3) 0.009(2) -0.011(2) -0.007(2)
C18 0.046(3) 0.049(3) 0.066(3) 0.008(3) 0.000(2) 0.001(2)
C19 0.049(3) 0.049(3) 0.055(3) 0.005(2) 0.001(2) -0.006(2)
C20 0.050(3) 0.049(3) 0.047(3) 0.005(2) -0.007(2) -0.003(2)
C21 0.048(3) 0.055(3) 0.046(3) -0.004(3) 0.008(2) 0.000(2)
C22 0.039(2) 0.043(3) 0.049(3) 0.003(2) -0.001(2) -0.010(2)
C23 0.059(3) 0.066(3) 0.054(3) 0.003(3) -0.003(3) -0.010(3)
C24 0.064(3) 0.061(4) 0.072(4) 0.021(3) -0.009(3) -0.017(3)
C25 0.067(3) 0.045(3) 0.078(4) 0.006(3) -0.015(3) -0.010(3)
C26 0.072(3) 0.052(3) 0.071(4) -0.006(3) -0.010(3) 0.001(3)
C27 0.053(3) 0.051(3) 0.060(3) 0.000(3) -0.006(2) -0.006(2)
C28 0.068(3) 0.026(2) 0.040(3) 0.004(2) -0.001(2) -0.004(2)
C29 0.060(3) 0.028(2) 0.036(3) 0.003(2) -0.001(2) -0.005(2)
C30 0.064(3) 0.045(3) 0.036(3) -0.001(2) -0.013(2) -0.004(2)
C31 0.058(3) 0.040(3) 0.037(3) -0.002(2) -0.012(2) 0.000(2)

loop_
_atom_type_symbol
_atom_type_description
_atom_type_scat_dispersion_real
_atom_type_scat_dispersion_imag
_atom_type_scat_source
C C 0.0033 0.0016 'International Tables Vol C Tables 4.2.6.8 and 6.1.1.4'
H H 0.0000 0.0000 'International Tables Vol C Tables 4.2.6.8 and 6.1.1.4'
F F 0.0171 0.0103 'International Tables Vol C Tables 4.2.6.8 and 6.1.1.4'
N N 0.0061 0.0033 'International Tables Vol C Tables 4.2.6.8 and 6.1.1.4'
O O 0.0106 0.0060 'International Tables Vol C Tables 4.2.6.8 and 6.1.1.4'

loop_
_geom_angle_atom_site_label_1
_geom_angle_atom_site_label_2
_geom_angle_atom_site_label_3
_geom_angle
C17 N1 C14 106.4(3)
C17 N1 C7 110.2(3)
C14 N1 C7 113.7(3)
C15 N2 C16 110.8(3)
C15 N2 C18 111.8(3)
C16 N2 C18 111.0(3)
C15 N2 H2A 101.1
C16 N2 H2A 113.2
C18 N2 H2A 108.5
C31 O5 H5 109.1
C2 C1 C6 120.8(6)
C2 C1 H1 119.6
C6 C1 H1 119.6
C3 C2 C1 119.7(7)
C3 C2 H2 120.1
C1 C2 H2 120.1
C2 C3 C4 120.1(7)
C2 C3 H3 119.9
C4 C3 H3 119.9
C5 C4 C3 120.8(7)
C5 C4 H4 119.6
C3 C4 H4 119.6
C4 C5 C6 120.2(6)
C4 C5 H5A 119.9
C6 C5 H5A 119.9
C5 C6 C1 118.3(5)
C5 C6 C7 120.0(5)
C1 C6 C7 121.6(5)
C8 C7 N1 106.4(4)
C8 C7 C6 110.7(3)
N1 C7 C6 112.1(3)
C8 C7 H7 109.2
N1 C7 H7 109.2
C6 C7 H7 109.2
C9 C8 C13 121.4(4)
C9 C8 C7 116.3(5)
C13 C8 C7 122.2(4)
C10 C9 C8 117.9(6)
C10 C9 H9 121.1
C8 C9 H9 121.1
C9 C10 C11 121.2(6)
C9 C10 H10A 119.4
C11 C10 H10A 119.4
C12 C11 C10 122.2(5)
C12 C11 H11 118.9
C10 C11 H11 118.9
C13 C12 C11 117.4(6)
C13 C12 H12 121.3
C11 C12 H12 121.3
C12 C13 C8 119.9(5)
C12 C13 H13 120.1
C8 C13 H13 120.1
N1 C14 C15 111.9(3)
N1 C14 H14A 109.2
C15 C14 H14A 109.2
N1 C14 H14B 109.2
C15 C14 H14B 109.2
H14A C14 H14B 107.9
N2 C15 C14 108.3(3)
N2 C15 H15A 110.0
C14 C15 H15A 110.0
N2 C15 H15B 110.0
C14 C15 H15B 110.0
H15A C15 H15B 108.4
N2 C16 C17 114.3(3)
N2 C16 H16A 108.7
C17 C16 H16A 108.7
N2 C16 H16B 108.7
C17 C16 H16B 108.7
H16A C16 H16B 107.6
N1 C17 C16 105.8(4)
N1 C17 H17A 110.6
C16 C17 H17A 110.6
N1 C17 H17B 110.6
C16 C17 H17B 110.6
H17A C17 H17B 108.7
N2 C18 C19 119.4(3)
N2 C18 H18A 107.5
C19 C18 H18A 107.5
N2 C18 H18B 107.5
C19 C18 H18B 107.5
H18A C18 H18B 107.0
C20 C19 C18 114.4(4)
C20 C19 H19A 108.7
C18 C19 H19A 108.7
C20 C19 H19B 108.7
C18 C19 H19B 108.7
H19A C19 H19B 107.6
C19 C20 C21 111.1(4)
C19 C20 H20A 109.4
C21 C20 H20A 109.4
C19 C20 H20B 109.4
C21 C20 H20B 109.4
H20A C20 H20B 108.0
O1 C21 C22 118.5(5)
O1 C21 C20 122.4(4)
C22 C21 C20 119.1(4)
C27 C22 C23 120.0(4)
C27 C22 C21 122.8(4)
C23 C22 C21 117.2(4)
C24 C23 C22 119.4(5)
C24 C23 H23 120.3
C22 C23 H23 120.3
C25 C24 C23 118.0(5)
C25 C24 H24 121.0
C23 C24 H24 121.0
F1 C25 C24 117.0(5)
F1 C25 C26 118.7(6)
C24 C25 C26 124.3(5)
C27 C26 C25 118.6(5)
C27 C26 H26 120.7
C25 C26 H26 120.7
C26 C27 C22 119.7(5)
C26 C27 H27 120.2
C22 C27 H27 120.2
O2 C28 O3 120.9(4)
O2 C28 C29 120.5(4)
O3 C28 C29 118.6(4)
C30 C29 C28 124.5(4)
C30 C29 H29 117.7
C28 C29 H29 117.7
C29 C30 C31 125.4(4)
C29 C30 H30 117.3
C31 C30 H30 117.3
O4 C31 O5 125.2(4)
O4 C31 C30 121.3(4)
O5 C31 C30 113.5(4)

loop_
_geom_bond_atom_site_label_1
_geom_bond_atom_site_label_2
_geom_bond_distance
F1 C25 1.346(5)
N1 C17 1.403(4)
N1 C14 1.474(5)
N1 C7 1.493(5)
N2 C15 1.429(4)
N2 C16 1.505(5)
N2 C18 1.536(5)
N2 H2A 0.8926
O1 C21 1.214(5)
O2 C28 1.209(5)
O3 C28 1.233(4)
O4 C31 1.217(5)
O5 C31 1.335(5)
O5 H5 0.8137
C1 C2 1.381(8)
C1 C6 1.426(7)
C1 H1 0.9300
C2 C3 1.365(10)
C2 H2 0.9300
C3 C4 1.408(10)
C3 H3 0.9300
C4 C5 1.367(7)
C4 H4 0.9300
C5 C6 1.391(6)
C5 H5A 0.9300
C6 C7 1.525(6)
C7 C8 1.467(6)
C7 H7 0.9800
C8 C9 1.362(6)
C8 C13 1.415(6)
C9 C10 1.320(7)
C9 H9 0.9300
C10 C11 1.381(8)
C10 H10A 0.9300
C11 C12 1.365(8)
C11 H11 0.9300
C12 C13 1.339(6)
C12 H12 0.9300
C13 H13 0.9300
C14 C15 1.554(6)
C14 H14A 0.9700
C14 H14B 0.9700
C15 H15A 0.9700
C15 H15B 0.9700
C16 C17 1.524(6)
C16 H16A 0.9700
C16 H16B 0.9700
C17 H17A 0.9700
C17 H17B 0.9700
C18 C19 1.543(6)
C18 H18A 0.9700
C18 H18B 0.9700
C19 C20 1.506(6)
C19 H19A 0.9700
C19 H19B 0.9700
C20 C21 1.528(6)
C20 H20A 0.9700
C20 H20B 0.9700
C21 C22 1.478(6)
C22 C27 1.415(6)
C22 C23 1.434(6)
C23 C24 1.409(6)
C23 H23 0.9300
C24 C25 1.368(7)
C24 H24 0.9300
C25 C26 1.396(7)
C26 C27 1.387(6)
C26 H26 0.9300
C27 H27 0.9300
C28 C29 1.495(6)
C29 C30 1.301(5)
C29 H29 0.9300
C30 C31 1.482(6)
C30 H30 0.9300

loop_
_geom_hbond_atom_site_label_D
_geom_hbond_atom_site_label_H
_geom_hbond_atom_site_label_A
_geom_hbond_distance_DH
_geom_hbond_distance_HA
_geom_hbond_distance_DA
_geom_hbond_angle_DHA
_geom_hbond_site_symmetry_A
N2 H2A O2 0.89 2.43 3.231(4) 149.5 .
N2 H2A O3 0.89 1.89 2.709(4) 152.4 .
O5 H5 O2 0.81 1.73 2.528(4) 168.6 4_565
C15 H15B O3 0.97 2.35 3.307(5) 167.7 4_576
C17 H17B O4 0.97 2.42 3.127(5) 129.0 1_565
C24 H24 O1 0.93 2.56 3.429(7) 155.1 2_546
C29 H29 O5 0.93 2.48 2.796(5) 100.1 .
